data_2242923
loop_
_publ_author_name
'Purdy, Andrew P.'
'Butcher, Raymond J.'

_publ_section_title
;
 Potassium chloridotris(hypersiloxy)aluminate dimer
;
_journal_coeditor_code NK2251
_journal_issue 6
_journal_name_full 'Acta Crystallographica Section E'
_journal_page_first 714
_journal_page_last 716
_journal_paper_doi 10.1107/S2056989019005310
_journal_volume 75
_journal_year 2019
_chemical_formula_iupac '[Al2 K2 Cl2 (C19 H27 O1 Si4)6]'
_chemical_formula_moiety 'C54 H162 Al2 Cl2 K2 O6 Si24'
_chemical_formula_sum 'C54 H162 Al2 Cl2 K2 O6 Si24'
_chemical_formula_weight 1785.05
_chemical_name_common
;
Potassium chloridotris(hypersiloxy)aluminate dimer
;
_chemical_name_systematic
Di-\m~3~-chlorido-bis[\m~2~-tris(trimethylsilyl)silanolato]tetrakis[tris(trimethylsilyl)silanolato]dialuminiumdipotassium
_space_group_crystal_system monoclinic
_space_group_IT_number 14
_space_group_name_Hall '-P 2yn'
_space_group_name_H-M_alt 'P 1 21/n 1'
_symmetry_space_group_name_Hall '-P 2yn'
_symmetry_space_group_name_H-M 'P 1 21/n 1'
_atom_sites_solution_hydrogens geom
_audit_creation_method SHELXL-2016/6
_cell_angle_alpha 90
_cell_angle_beta 109.413(2)
_cell_angle_gamma 90
_cell_formula_units_Z 2
_cell_length_a 18.8247(3)
_cell_length_b 13.8850(2)
_cell_length_c 22.2056(4)
_cell_measurement_reflns_used 9927
_cell_measurement_temperature 173(2)
_cell_measurement_theta_max 71.3230
_cell_measurement_theta_min 4.0100
_cell_volume 5474.14(17)
_computing_cell_refinement
;
CrysAlis PRO (Agilent, 2014)
;
_computing_data_collection
;
CrysAlis PRO (Agilent, 2014)
;
_computing_data_reduction
;
CrysAlis PRO (Agilent, 2014)
;
_computing_molecular_graphics
;
SHELXTL (Sheldrick, 2008)
;
_computing_publication_material
;
SHELXTL (Sheldrick, 2008)
;
_computing_structure_refinement
;
SHELXL2016 (Sheldrick, 2015b)
;
_computing_structure_solution
;
SHELXT (Sheldrick, 2015a)
;
_diffrn_ambient_temperature 173(2)
_diffrn_detector_area_resol_mean 16.0416
_diffrn_measured_fraction_theta_full 0.998
_diffrn_measured_fraction_theta_max 0.981
_diffrn_measurement_device_type 'Agilent Xcalibur Eos Gemini'
_diffrn_measurement_method '\w scans'
_diffrn_radiation_type CuK\a
_diffrn_radiation_wavelength 1.54184
_diffrn_reflns_av_R_equivalents 0.0346
_diffrn_reflns_av_unetI/netI 0.0381
_diffrn_reflns_limit_h_max 19
_diffrn_reflns_limit_h_min -23
_diffrn_reflns_limit_k_max 16
_diffrn_reflns_limit_k_min -16
_diffrn_reflns_limit_l_max 25
_diffrn_reflns_limit_l_min -27
_diffrn_reflns_number 25914
_diffrn_reflns_theta_full 67.500
_diffrn_reflns_theta_max 71.417
_diffrn_reflns_theta_min 3.761
_diffrn_source 'Enhance (Cu) X-ray Source'
_exptl_absorpt_coefficient_mu 4.157
_exptl_absorpt_correction_T_max 1.00000
_exptl_absorpt_correction_T_min 0.44126
_exptl_absorpt_correction_type multi-scan
_exptl_absorpt_process_details
;
(CrysAlis PRO; Agilent, 2014)
;
_exptl_crystal_colour colorless
_exptl_crystal_density_diffrn 1.083
_exptl_crystal_description
;
block
;
_exptl_crystal_F_000 1936
_exptl_crystal_size_max 0.37
_exptl_crystal_size_mid 0.31
_exptl_crystal_size_min 0.24
_refine_diff_density_max 0.763
_refine_diff_density_min -0.284
_refine_ls_extinction_method none
_refine_ls_goodness_of_fit_ref 1.039
_refine_ls_hydrogen_treatment constr
_refine_ls_matrix_type full
_refine_ls_number_parameters 433
_refine_ls_number_reflns 10450
_refine_ls_number_restraints 0
_refine_ls_restrained_S_all 1.039
_refine_ls_R_factor_all 0.0521
_refine_ls_R_factor_gt 0.0418
_refine_ls_shift/su_max 0.001
_refine_ls_shift/su_mean 0.000
_refine_ls_structure_factor_coef Fsqd
_refine_ls_weighting_details 'w=1/[\s^2^(Fo^2^)+(0.0711P)^2^+0.6240P] where P=(Fo^2^+2Fc^2^)/3'
_refine_ls_weighting_scheme calc
_refine_ls_wR_factor_gt 0.1075
_refine_ls_wR_factor_ref 0.1168
_reflns_number_gt 8699
_reflns_number_total 10450
_reflns_threshold_expression 'I > 2\s(I)'
_cod_data_source_file nk2251sup1.cif
_cod_data_source_block I
_cod_database_code 2242923
_shelx_space_group_comment
;
The symmetry employed for this shelxl refinement is uniquely defined
by the following loop, which should always be used as a source of
symmetry information in preference to the above space-group names.
They are only intended as comments.
;

loop_
_space_group_symop_operation_xyz
'x, y, z'
'-x+1/2, y+1/2, -z+1/2'
'-x, -y, -z'
'x-1/2, -y-1/2, z-1/2'

loop_
_atom_site_type_symbol
_atom_site_label
_atom_site_fract_x
_atom_site_fract_y
_atom_site_fract_z
_atom_site_U_iso_or_equiv
_atom_site_adp_type
_atom_site_calc_flag
_atom_site_occupancy
K K1 0.57420(3) 0.37104(4) 0.48201(3) 0.04295(14) Uani d 1
Cl Cl1 0.47952(3) 0.53645(4) 0.41286(3) 0.03676(13) Uani d 1
Si Si1 0.73143(3) 0.46759(4) 0.44589(3) 0.02465(12) Uani d 1
Si Si2 0.57625(3) 0.80409(4) 0.38317(3) 0.02508(13) Uani d 1
Si Si3 0.47806(3) 0.47751(4) 0.23042(3) 0.02570(13) Uani d 1
Si Si11 0.76601(4) 0.30398(5) 0.44632(3) 0.03327(14) Uani d 1
Si Si12 0.77130(4) 0.51357(5) 0.55459(3) 0.03630(15) Uani d 1
Si Si13 0.79768(3) 0.55732(5) 0.39166(3) 0.03275(14) Uani d 1
Si Si21 0.44683(3) 0.83662(5) 0.33310(3) 0.03364(14) Uani d 1
Si Si22 0.63846(4) 0.88865(5) 0.32264(4) 0.04016(16) Uani d 1
Si Si23 0.61445(4) 0.86915(5) 0.48644(3) 0.03486(15) Uani d 1
Si Si31 0.52190(4) 0.31699(5) 0.23980(3) 0.03842(16) Uani d 1
Si Si32 0.48618(3) 0.54112(5) 0.13426(3) 0.03018(14) Uani d 1
Si Si33 0.34999(4) 0.46420(5) 0.22239(3) 0.03741(16) Uani d 1
Al Al1 0.56972(3) 0.56860(4) 0.37091(3) 0.02094(13) Uani d 1
O O1 0.63984(8) 0.48937(10) 0.41485(7) 0.0261(3) Uani d 1
O O2 0.59216(8) 0.68797(10) 0.38410(7) 0.0278(3) Uani d 1
O O3 0.53047(8) 0.53867(11) 0.29203(7) 0.0288(3) Uani d 1
C C111 0.75888(18) 0.2512(2) 0.36675(14) 0.0534(7) Uani d 1
H H11A 0.780011 0.186011 0.372780 0.080 Uiso calc 1
H H11B 0.787022 0.291510 0.346281 0.080 Uiso calc 1
H H11C 0.705870 0.248551 0.339614 0.080 Uiso calc 1
C C112 0.71162(17) 0.22111(19) 0.48223(13) 0.0451(6) Uani d 1
H H11D 0.735733 0.157629 0.489608 0.068 Uiso calc 1
H H11E 0.659848 0.214767 0.452859 0.068 Uiso calc 1
H H11F 0.710990 0.247837 0.522896 0.068 Uiso calc 1
C C113 0.86772(16) 0.2993(2) 0.49849(15) 0.0540(7) Uani d 1
H H11G 0.884887 0.232238 0.503648 0.081 Uiso calc 1
H H11H 0.873035 0.326784 0.540422 0.081 Uiso calc 1
H H11I 0.898232 0.336493 0.478592 0.081 Uiso calc 1
C C121 0.76369(18) 0.4170(2) 0.61159(12) 0.0530(7) Uani d 1
H H12A 0.779474 0.443114 0.655056 0.080 Uiso calc 1
H H12B 0.796250 0.362763 0.609887 0.080 Uiso calc 1
H H12C 0.711370 0.394934 0.599518 0.080 Uiso calc 1
C C122 0.8713(2) 0.5559(3) 0.58315(15) 0.0752(12) Uani d 1
H H12D 0.884643 0.578207 0.627406 0.113 Uiso calc 1
H H12E 0.877071 0.609061 0.556098 0.113 Uiso calc 1
H H12F 0.904521 0.502731 0.580911 0.113 Uiso calc 1
C C123 0.7030(3) 0.6105(3) 0.55869(17) 0.0743(11) Uani d 1
H H12G 0.724758 0.648099 0.597890 0.111 Uiso calc 1
H H12H 0.655816 0.580877 0.558750 0.111 Uiso calc 1
H H12I 0.693022 0.653051 0.521565 0.111 Uiso calc 1
C C131 0.74560(17) 0.5443(2) 0.30394(12) 0.0478(6) Uani d 1
H H13A 0.767512 0.587768 0.280079 0.072 Uiso calc 1
H H13B 0.692443 0.560660 0.295038 0.072 Uiso calc 1
H H13C 0.749622 0.477677 0.290865 0.072 Uiso calc 1
C C132 0.79786(18) 0.6873(2) 0.41371(15) 0.0513(7) Uani d 1
H H13D 0.818651 0.725943 0.386573 0.077 Uiso calc 1
H H13E 0.828843 0.696002 0.458561 0.077 Uiso calc 1
H H13F 0.746187 0.708185 0.407553 0.077 Uiso calc 1
C C133 0.89776(16) 0.5175(3) 0.40851(17) 0.0598(8) Uani d 1
H H13G 0.922440 0.560244 0.386404 0.090 Uiso calc 1
H H13H 0.898381 0.451353 0.393329 0.090 Uiso calc 1
H H13I 0.924675 0.520185 0.454585 0.090 Uiso calc 1
C C211 0.38795(14) 0.77173(19) 0.37411(14) 0.0448(6) Uani d 1
H H21A 0.334764 0.775116 0.347502 0.067 Uiso calc 1
H H21B 0.394737 0.802112 0.415485 0.067 Uiso calc 1
H H21C 0.403673 0.704162 0.380699 0.067 Uiso calc 1
C C212 0.42149(18) 0.7911(2) 0.24922(13) 0.0543(7) Uani d 1
H H21D 0.367071 0.797614 0.227717 0.082 Uiso calc 1
H H21E 0.435827 0.723211 0.249816 0.082 Uiso calc 1
H H21F 0.448313 0.828807 0.226233 0.082 Uiso calc 1
C C213 0.41897(17) 0.9676(2) 0.33006(18) 0.0574(8) Uani d 1
H H21G 0.367020 0.975242 0.301292 0.086 Uiso calc 1
H H21H 0.452743 1.006107 0.314321 0.086 Uiso calc 1
H H21I 0.422672 0.989346 0.372975 0.086 Uiso calc 1
C C221 0.6506(2) 0.8050(2) 0.26151(17) 0.0658(9) Uani d 1
H H22A 0.673766 0.839512 0.234291 0.099 Uiso calc 1
H H22B 0.601304 0.780109 0.235263 0.099 Uiso calc 1
H H22C 0.683072 0.751315 0.282708 0.099 Uiso calc 1
C C222 0.5826(2) 0.9958(2) 0.2800(2) 0.0682(10) Uani d 1
H H22D 0.610576 1.028923 0.255949 0.102 Uiso calc 1
H H22E 0.574274 1.040142 0.311312 0.102 Uiso calc 1
H H22F 0.533950 0.974001 0.250513 0.102 Uiso calc 1
C C223 0.73237(18) 0.9395(2) 0.37176(19) 0.0645(9) Uani d 1
H H22G 0.757250 0.967287 0.343418 0.097 Uiso calc 1
H H22H 0.763844 0.888025 0.397332 0.097 Uiso calc 1
H H22I 0.724997 0.989669 0.400156 0.097 Uiso calc 1
C C231 0.56436(17) 0.8067(2) 0.53611(13) 0.0477(6) Uani d 1
H H23A 0.584952 0.829141 0.580392 0.072 Uiso calc 1
H H23B 0.571624 0.736987 0.534685 0.072 Uiso calc 1
H H23C 0.510450 0.821594 0.519109 0.072 Uiso calc 1
C C232 0.5892(2) 1.00077(19) 0.47939(16) 0.0545(7) Uani d 1
H H23D 0.606557 1.030377 0.521865 0.082 Uiso calc 1
H H23E 0.534465 1.007830 0.460654 0.082 Uiso calc 1
H H23F 0.613525 1.032639 0.451989 0.082 Uiso calc 1
C C233 0.71955(18) 0.8631(3) 0.52913(16) 0.0627(8) Uani d 1
H H23G 0.730299 0.874770 0.574827 0.094 Uiso calc 1
H H23H 0.744673 0.912297 0.511712 0.094 Uiso calc 1
H H23I 0.738178 0.799260 0.522965 0.094 Uiso calc 1
C C311 0.4504(2) 0.2270(2) 0.19217(15) 0.0671(10) Uani d 1
H H31A 0.474201 0.163627 0.194905 0.101 Uiso calc 1
H H31B 0.430846 0.247478 0.147429 0.101 Uiso calc 1
H H31C 0.408789 0.222938 0.209386 0.101 Uiso calc 1
C C312 0.6072(2) 0.3029(2) 0.21447(15) 0.0596(8) Uani d 1
H H31D 0.628708 0.238580 0.226263 0.089 Uiso calc 1
H H31E 0.644708 0.351717 0.235836 0.089 Uiso calc 1
H H31F 0.592593 0.311132 0.168107 0.089 Uiso calc 1
C C313 0.54652(17) 0.28382(19) 0.32684(12) 0.0446(6) Uani d 1
H H31G 0.564946 0.217323 0.333273 0.067 Uiso calc 1
H H31H 0.501596 0.289644 0.339574 0.067 Uiso calc 1
H H31I 0.585781 0.327295 0.352851 0.067 Uiso calc 1
C C321 0.4486(2) 0.4501(2) 0.06848(13) 0.0594(8) Uani d 1
H H32A 0.455440 0.474287 0.029288 0.089 Uiso calc 1
H H32B 0.394937 0.439418 0.061008 0.089 Uiso calc 1
H H32C 0.476025 0.389309 0.080909 0.089 Uiso calc 1
C C322 0.43252(19) 0.6563(2) 0.10763(14) 0.0564(7) Uani d 1
H H32D 0.436173 0.675891 0.066364 0.085 Uiso calc 1
H H32E 0.453887 0.706765 0.139331 0.085 Uiso calc 1
H H32F 0.379520 0.646261 0.103305 0.085 Uiso calc 1
C C323 0.58614(15) 0.5661(3) 0.14213(14) 0.0519(7) Uani d 1
H H32G 0.588707 0.589139 0.101178 0.078 Uiso calc 1
H H32H 0.615790 0.506953 0.154461 0.078 Uiso calc 1
H H32I 0.606491 0.615507 0.174890 0.078 Uiso calc 1
C C331 0.33467(19) 0.3778(3) 0.28202(14) 0.0657(10) Uani d 1
H H33A 0.280583 0.371597 0.274680 0.099 Uiso calc 1
H H33B 0.360012 0.402047 0.325314 0.099 Uiso calc 1
H H33C 0.355427 0.314680 0.277160 0.099 Uiso calc 1
C C332 0.29642(15) 0.4164(2) 0.14070(12) 0.0471(6) Uani d 1
H H33D 0.242748 0.412544 0.135569 0.071 Uiso calc 1
H H33E 0.315193 0.352144 0.135671 0.071 Uiso calc 1
H H33F 0.303400 0.459714 0.108249 0.071 Uiso calc 1
C C333 0.30521(16) 0.5810(3) 0.23174(17) 0.0604(8) Uani d 1
H H33G 0.252048 0.570193 0.226489 0.091 Uiso calc 1
H H33H 0.309020 0.626685 0.199285 0.091 Uiso calc 1
H H33I 0.331125 0.607448 0.274338 0.091 Uiso calc 1

loop_
_atom_site_aniso_label
_atom_site_aniso_U_11
_atom_site_aniso_U_22
_atom_site_aniso_U_33
_atom_site_aniso_U_12
_atom_site_aniso_U_13
_atom_site_aniso_U_23
K1 0.0524(3) 0.0352(3) 0.0494(3) 0.0059(2) 0.0278(3) 0.0117(2)
Cl1 0.0353(3) 0.0404(3) 0.0420(3) 0.0060(2) 0.0228(2) 0.0082(2)
Si1 0.0240(3) 0.0245(3) 0.0269(3) 0.0041(2) 0.0104(2) 0.0041(2)
Si2 0.0270(3) 0.0184(3) 0.0336(3) -0.0010(2) 0.0153(2) -0.0031(2)
Si3 0.0269(3) 0.0277(3) 0.0226(3) -0.0050(2) 0.0083(2) -0.0025(2)
Si11 0.0381(3) 0.0288(3) 0.0358(3) 0.0127(2) 0.0162(3) 0.0085(2)
Si12 0.0408(3) 0.0391(4) 0.0291(3) 0.0003(3) 0.0117(3) -0.0002(3)
Si13 0.0298(3) 0.0355(3) 0.0379(3) 0.0023(2) 0.0178(2) 0.0055(3)
Si21 0.0303(3) 0.0282(3) 0.0436(3) 0.0052(2) 0.0138(3) 0.0051(3)
Si22 0.0499(4) 0.0252(3) 0.0597(4) 0.0017(3) 0.0375(3) 0.0051(3)
Si23 0.0404(3) 0.0271(3) 0.0401(3) -0.0048(2) 0.0175(3) -0.0115(3)
Si31 0.0528(4) 0.0270(3) 0.0310(3) -0.0010(3) 0.0079(3) -0.0054(2)
Si32 0.0312(3) 0.0366(3) 0.0236(3) -0.0053(2) 0.0103(2) -0.0019(2)
Si33 0.0304(3) 0.0495(4) 0.0332(3) -0.0151(3) 0.0118(2) -0.0052(3)
Al1 0.0223(3) 0.0180(3) 0.0226(3) 0.0010(2) 0.0075(2) -0.0008(2)
O1 0.0240(7) 0.0234(7) 0.0308(7) 0.0039(5) 0.0088(6) 0.0026(6)
O2 0.0302(7) 0.0190(7) 0.0343(7) -0.0003(6) 0.0108(6) -0.0037(6)
O3 0.0320(7) 0.0294(8) 0.0238(7) -0.0048(6) 0.0075(6) -0.0048(6)
C111 0.0675(18) 0.0499(17) 0.0515(15) 0.0184(14) 0.0315(14) -0.0021(13)
C112 0.0609(16) 0.0307(13) 0.0491(14) 0.0054(11) 0.0257(12) 0.0119(11)
C113 0.0431(14) 0.0533(17) 0.0627(17) 0.0198(13) 0.0135(13) 0.0171(14)
C121 0.0633(17) 0.0625(19) 0.0324(12) 0.0003(15) 0.0146(12) 0.0096(13)
C122 0.065(2) 0.107(3) 0.0441(16) -0.042(2) 0.0053(15) -0.0160(18)
C123 0.118(3) 0.058(2) 0.0582(19) 0.032(2) 0.045(2) 0.0017(16)
C131 0.0582(16) 0.0527(16) 0.0373(13) 0.0033(13) 0.0224(12) 0.0050(12)
C132 0.0608(17) 0.0366(14) 0.0649(17) -0.0077(12) 0.0322(14) 0.0028(13)
C133 0.0366(14) 0.076(2) 0.075(2) 0.0113(14) 0.0303(14) 0.0167(17)
C211 0.0378(12) 0.0379(14) 0.0663(17) 0.0050(10) 0.0275(12) 0.0052(12)
C212 0.0565(16) 0.0589(18) 0.0407(14) -0.0038(14) 0.0069(12) 0.0012(13)
C213 0.0492(16) 0.0353(15) 0.090(2) 0.0140(12) 0.0258(16) 0.0115(14)
C221 0.099(3) 0.0534(19) 0.070(2) 0.0097(17) 0.061(2) 0.0019(16)
C222 0.081(2) 0.0392(16) 0.105(3) 0.0161(15) 0.058(2) 0.0314(17)
C223 0.0545(17) 0.0474(17) 0.105(3) -0.0157(14) 0.0445(18) 0.0011(17)
C231 0.0620(16) 0.0406(14) 0.0496(14) 0.0032(12) 0.0305(13) -0.0003(12)
C232 0.078(2) 0.0283(13) 0.0685(18) -0.0056(13) 0.0391(16) -0.0143(13)
C233 0.0481(16) 0.066(2) 0.0626(19) -0.0140(15) 0.0029(14) -0.0167(16)
C311 0.093(3) 0.0316(14) 0.0540(17) -0.0107(15) -0.0057(16) -0.0135(13)
C312 0.077(2) 0.0561(19) 0.0505(16) 0.0246(16) 0.0274(15) 0.0020(14)
C313 0.0589(16) 0.0329(13) 0.0356(12) -0.0020(11) 0.0071(11) 0.0028(10)
C321 0.080(2) 0.066(2) 0.0346(13) -0.0285(17) 0.0223(14) -0.0183(13)
C322 0.0623(18) 0.0596(19) 0.0481(15) 0.0176(15) 0.0195(14) 0.0193(14)
C323 0.0360(13) 0.076(2) 0.0490(15) -0.0073(13) 0.0212(11) 0.0049(14)
C331 0.0564(17) 0.097(3) 0.0460(15) -0.0347(18) 0.0200(13) 0.0073(16)
C332 0.0406(13) 0.0558(17) 0.0375(12) -0.0154(12) 0.0033(10) -0.0077(12)
C333 0.0378(14) 0.071(2) 0.077(2) -0.0106(14) 0.0254(14) -0.0253(17)

loop_
_atom_type_symbol
_atom_type_description
_atom_type_scat_dispersion_real
_atom_type_scat_dispersion_imag
_atom_type_scat_source
C C 0.0181 0.0091 'International Tables Vol C Tables 4.2.6.8 and 6.1.1.4'
H H 0.0000 0.0000 'International Tables Vol C Tables 4.2.6.8 and 6.1.1.4'
O O 0.0492 0.0322 'International Tables Vol C Tables 4.2.6.8 and 6.1.1.4'
Al Al 0.2130 0.2455 'International Tables Vol C Tables 4.2.6.8 and 6.1.1.4'
Si Si 0.2541 0.3302 'International Tables Vol C Tables 4.2.6.8 and 6.1.1.4'
Cl Cl 0.3639 0.7018 'International Tables Vol C Tables 4.2.6.8 and 6.1.1.4'
K K 0.3868 1.0657 'International Tables Vol C Tables 4.2.6.8 and 6.1.1.4'

loop_
_geom_angle_atom_site_label_1
_geom_angle_atom_site_label_2
_geom_angle_atom_site_label_3
_geom_angle_site_symmetry_1
_geom_angle_site_symmetry_3
_geom_angle
O1 K1 Cl1 . . 64.26(3)
O1 K1 Cl1 . 3_666 118.23(4)
Cl1 K1 Cl1 . 3_666 77.41(2)
O1 K1 C112 . . 83.45(5)
Cl1 K1 C112 . . 144.25(5)
Cl1 K1 C112 3_666 . 134.82(5)
O1 K1 C231 . 3_666 143.27(6)
Cl1 K1 C231 . 3_666 100.78(5)
Cl1 K1 C231 3_666 3_666 87.82(5)
C112 K1 C231 . 3_666 96.20(7)
O1 K1 C313 . . 67.97(6)
Cl1 K1 C313 . . 83.86(5)
Cl1 K1 C313 3_666 . 153.60(5)
C112 K1 C313 . . 69.38(7)
C231 K1 C313 3_666 . 77.51(7)
O1 K1 Si1 . . 26.64(3)
Cl1 K1 Si1 . . 89.626(18)
Cl1 K1 Si1 3_666 . 120.87(2)
C112 K1 Si1 . . 62.13(5)
C231 K1 Si1 3_666 . 151.13(5)
C313 K1 Si1 . . 76.93(5)
O1 K1 Al1 . . 27.12(3)
Cl1 K1 Al1 . . 37.498(14)
Cl1 K1 Al1 3_666 . 104.77(2)
C112 K1 Al1 . . 108.27(5)
C231 K1 Al1 3_666 . 126.67(5)
C313 K1 Al1 . . 68.71(4)
Si1 K1 Al1 . . 53.478(14)
O1 K1 K1 . 3_666 92.05(3)
Cl1 K1 K1 . 3_666 39.564(13)
Cl1 K1 K1 3_666 3_666 37.842(13)
C112 K1 K1 . 3_666 165.98(6)
C231 K1 K1 3_666 3_666 95.32(5)
C313 K1 K1 . 3_666 121.15(5)
Si1 K1 K1 . 3_666 109.31(2)
Al1 K1 K1 . 3_666 70.590(15)
Al1 Cl1 K1 . . 87.81(2)
Al1 Cl1 K1 . 3_666 135.30(3)
K1 Cl1 K1 . 3_666 102.60(2)
O1 Si1 Si13 . . 110.18(6)
O1 Si1 Si11 . . 115.10(6)
Si13 Si1 Si11 . . 108.57(3)
O1 Si1 Si12 . . 107.96(6)
Si13 Si1 Si12 . . 109.66(3)
Si11 Si1 Si12 . . 105.19(3)
O1 Si1 K1 . . 48.51(5)
Si13 Si1 K1 . . 158.58(3)
Si11 Si1 K1 . . 83.46(2)
Si12 Si1 K1 . . 82.98(2)
O2 Si2 Si23 . . 111.81(6)
O2 Si2 Si21 . . 110.47(6)
Si23 Si2 Si21 . . 108.66(3)
O2 Si2 Si22 . . 111.86(6)
Si23 Si2 Si22 . . 108.39(3)
Si21 Si2 Si22 . . 105.39(3)
O3 Si3 Si31 . . 108.71(6)
O3 Si3 Si32 . . 111.10(6)
Si31 Si3 Si32 . . 107.87(3)
O3 Si3 Si33 . . 114.87(6)
Si31 Si3 Si33 . . 104.51(3)
Si32 Si3 Si33 . . 109.37(3)
C111 Si11 C113 . . 107.83(14)
C111 Si11 C112 . . 106.33(14)
C113 Si11 C112 . . 107.66(13)
C111 Si11 Si1 . . 116.00(10)
C113 Si11 Si1 . . 104.97(10)
C112 Si11 Si1 . . 113.65(9)
C122 Si12 C121 . . 106.80(16)
C122 Si12 C123 . . 112.6(2)
C121 Si12 C123 . . 105.71(16)
C122 Si12 Si1 . . 111.92(11)
C121 Si12 Si1 . . 115.15(10)
C123 Si12 Si1 . . 104.60(12)
C132 Si13 C131 . . 108.65(14)
C132 Si13 C133 . . 108.52(16)
C131 Si13 C133 . . 108.79(14)
C132 Si13 Si1 . . 109.36(9)
C131 Si13 Si1 . . 107.27(10)
C133 Si13 Si1 . . 114.13(11)
C212 Si21 C211 . . 108.89(14)
C212 Si21 C213 . . 108.26(16)
C211 Si21 C213 . . 106.10(13)
C212 Si21 Si2 . . 106.61(11)
C211 Si21 Si2 . . 111.23(9)
C213 Si21 Si2 . . 115.60(10)
C221 Si22 C223 . . 109.79(17)
C221 Si22 C222 . . 108.03(17)
C223 Si22 C222 . . 104.79(17)
C221 Si22 Si2 . . 108.00(11)
C223 Si22 Si2 . . 113.84(12)
C222 Si22 Si2 . . 112.23(11)
C232 Si23 C231 . . 109.51(13)
C232 Si23 C233 . . 106.12(15)
C231 Si23 C233 . . 109.29(15)
C232 Si23 Si2 . . 107.82(11)
C231 Si23 Si2 . . 110.18(9)
C233 Si23 Si2 . . 113.77(11)
C312 Si31 C311 . . 106.59(17)
C312 Si31 C313 . . 109.72(14)
C311 Si31 C313 . . 107.41(14)
C312 Si31 Si3 . . 112.33(11)
C311 Si31 Si3 . . 114.40(11)
C313 Si31 Si3 . . 106.26(9)
C323 Si32 C322 . . 106.93(15)
C323 Si32 C321 . . 107.74(15)
C322 Si32 C321 . . 107.65(16)
C323 Si32 Si3 . . 110.59(9)
C322 Si32 Si3 . . 114.41(10)
C321 Si32 Si3 . . 109.27(10)
C333 Si33 C331 . . 107.17(17)
C333 Si33 C332 . . 107.22(14)
C331 Si33 C332 . . 107.23(14)
C333 Si33 Si3 . . 114.17(10)
C331 Si33 Si3 . . 112.84(11)
C332 Si33 Si3 . . 107.87(9)
O3 Al1 O2 . . 114.11(8)
O3 Al1 O1 . . 114.09(8)
O2 Al1 O1 . . 114.64(7)
O3 Al1 Cl1 . . 104.39(6)
O2 Al1 Cl1 . . 107.48(6)
O1 Al1 Cl1 . . 100.32(6)
O3 Al1 K1 . . 114.34(6)
O2 Al1 K1 . . 131.25(6)
O1 Al1 K1 . . 46.33(5)
Cl1 Al1 K1 . . 54.69(2)
Si1 O1 Al1 . . 146.69(10)
Si1 O1 K1 . . 104.85(7)
Al1 O1 K1 . . 106.56(6)
Si2 O2 Al1 . . 156.49(10)
Si3 O3 Al1 . . 156.75(10)
Si11 C111 H11A . . 109.5
Si11 C111 H11B . . 109.5
H11A C111 H11B . . 109.5
Si11 C111 H11C . . 109.5
H11A C111 H11C . . 109.5
H11B C111 H11C . . 109.5
Si11 C112 K1 . . 98.58(10)
Si11 C112 H11D . . 109.5
K1 C112 H11D . . 151.9
Si11 C112 H11E . . 109.5
K1 C112 H11E . . 56.9
H11D C112 H11E . . 109.5
Si11 C112 H11F . . 109.5
K1 C112 H11F . . 61.0
H11D C112 H11F . . 109.5
H11E C112 H11F . . 109.5
Si11 C113 H11G . . 109.5
Si11 C113 H11H . . 109.5
H11G C113 H11H . . 109.5
Si11 C113 H11I . . 109.5
H11G C113 H11I . . 109.5
H11H C113 H11I . . 109.5
Si12 C121 H12A . . 109.5
Si12 C121 H12B . . 109.5
H12A C121 H12B . . 109.5
Si12 C121 H12C . . 109.5
H12A C121 H12C . . 109.5
H12B C121 H12C . . 109.5
Si12 C122 H12D . . 109.5
Si12 C122 H12E . . 109.5
H12D C122 H12E . . 109.5
Si12 C122 H12F . . 109.5
H12D C122 H12F . . 109.5
H12E C122 H12F . . 109.5
Si12 C123 H12G . . 109.5
Si12 C123 H12H . . 109.5
H12G C123 H12H . . 109.5
Si12 C123 H12I . . 109.5
H12G C123 H12I . . 109.5
H12H C123 H12I . . 109.5
Si13 C131 H13A . . 109.5
Si13 C131 H13B . . 109.5
H13A C131 H13B . . 109.5
Si13 C131 H13C . . 109.5
H13A C131 H13C . . 109.5
H13B C131 H13C . . 109.5
Si13 C132 H13D . . 109.5
Si13 C132 H13E . . 109.5
H13D C132 H13E . . 109.5
Si13 C132 H13F . . 109.5
H13D C132 H13F . . 109.5
H13E C132 H13F . . 109.5
Si13 C133 H13G . . 109.5
Si13 C133 H13H . . 109.5
H13G C133 H13H . . 109.5
Si13 C133 H13I . . 109.5
H13G C133 H13I . . 109.5
H13H C133 H13I . . 109.5
Si21 C211 H21A . . 109.5
Si21 C211 H21B . . 109.5
H21A C211 H21B . . 109.5
Si21 C211 H21C . . 109.5
H21A C211 H21C . . 109.5
H21B C211 H21C . . 109.5
Si21 C212 H21D . . 109.5
Si21 C212 H21E . . 109.5
H21D C212 H21E . . 109.5
Si21 C212 H21F . . 109.5
H21D C212 H21F . . 109.5
H21E C212 H21F . . 109.5
Si21 C213 H21G . . 109.5
Si21 C213 H21H . . 109.5
H21G C213 H21H . . 109.5
Si21 C213 H21I . . 109.5
H21G C213 H21I . . 109.5
H21H C213 H21I . . 109.5
Si22 C221 H22A . . 109.5
Si22 C221 H22B . . 109.5
H22A C221 H22B . . 109.5
Si22 C221 H22C . . 109.5
H22A C221 H22C . . 109.5
H22B C221 H22C . . 109.5
Si22 C222 H22D . . 109.5
Si22 C222 H22E . . 109.5
H22D C222 H22E . . 109.5
Si22 C222 H22F . . 109.5
H22D C222 H22F . . 109.5
H22E C222 H22F . . 109.5
Si22 C223 H22G . . 109.5
Si22 C223 H22H . . 109.5
H22G C223 H22H . . 109.5
Si22 C223 H22I . . 109.5
H22G C223 H22I . . 109.5
H22H C223 H22I . . 109.5
Si23 C231 K1 . 3_666 138.83(13)
Si23 C231 H23A . . 109.5
K1 C231 H23A 3_666 . 111.6
Si23 C231 H23B . . 109.5
K1 C231 H23B 3_666 . 53.8
H23A C231 H23B . . 109.5
Si23 C231 H23C . . 109.5
K1 C231 H23C 3_666 . 58.0
H23A C231 H23C . . 109.5
H23B C231 H23C . . 109.5
Si23 C232 H23D . . 109.5
Si23 C232 H23E . . 109.5
H23D C232 H23E . . 109.5
Si23 C232 H23F . . 109.5
H23D C232 H23F . . 109.5
H23E C232 H23F . . 109.5
Si23 C233 H23G . . 109.5
Si23 C233 H23H . . 109.5
H23G C233 H23H . . 109.5
Si23 C233 H23I . . 109.5
H23G C233 H23I . . 109.5
H23H C233 H23I . . 109.5
Si31 C311 H31A . . 109.5
Si31 C311 H31B . . 109.5
H31A C311 H31B . . 109.5
Si31 C311 H31C . . 109.5
H31A C311 H31C . . 109.5
H31B C311 H31C . . 109.5
Si31 C312 H31D . . 109.5
Si31 C312 H31E . . 109.5
H31D C312 H31E . . 109.5
Si31 C312 H31F . . 109.5
H31D C312 H31F . . 109.5
H31E C312 H31F . . 109.5
Si31 C313 K1 . . 145.40(12)
Si31 C313 H31G . . 109.5
K1 C313 H31G . . 104.6
Si31 C313 H31H . . 109.5
K1 C313 H31H . . 63.3
H31G C313 H31H . . 109.5
Si31 C313 H31I . . 109.5
K1 C313 H31I . . 51.3
H31G C313 H31I . . 109.5
H31H C313 H31I . . 109.5
Si32 C321 H32A . . 109.5
Si32 C321 H32B . . 109.5
H32A C321 H32B . . 109.5
Si32 C321 H32C . . 109.5
H32A C321 H32C . . 109.5
H32B C321 H32C . . 109.5
Si32 C322 H32D . . 109.5
Si32 C322 H32E . . 109.5
H32D C322 H32E . . 109.5
Si32 C322 H32F . . 109.5
H32D C322 H32F . . 109.5
H32E C322 H32F . . 109.5
Si32 C323 H32G . . 109.5
Si32 C323 H32H . . 109.5
H32G C323 H32H . . 109.5
Si32 C323 H32I . . 109.5
H32G C323 H32I . . 109.5
H32H C323 H32I . . 109.5
Si33 C331 H33A . . 109.5
Si33 C331 H33B . . 109.5
H33A C331 H33B . . 109.5
Si33 C331 H33C . . 109.5
H33A C331 H33C . . 109.5
H33B C331 H33C . . 109.5
Si33 C332 H33D . . 109.5
Si33 C332 H33E . . 109.5
H33D C332 H33E . . 109.5
Si33 C332 H33F . . 109.5
H33D C332 H33F . . 109.5
H33E C332 H33F . . 109.5
Si33 C333 H33G . . 109.5
Si33 C333 H33H . . 109.5
H33G C333 H33H . . 109.5
Si33 C333 H33I . . 109.5
H33G C333 H33I . . 109.5
H33H C333 H33I . . 109.5

loop_
_geom_bond_atom_site_label_1
_geom_bond_atom_site_label_2
_geom_bond_site_symmetry_2
_geom_bond_distance
K1 O1 . 2.7703(16)
K1 Cl1 . 2.9984(8)
K1 Cl1 3_666 3.1131(8)
K1 C112 . 3.319(3)
K1 C231 3_666 3.516(3)
K1 C313 . 3.524(3)
K1 Si1 . 3.5747(8)
K1 Al1 . 3.6714(8)
K1 K1 3_666 4.7699(11)
Cl1 Al1 . 2.2366(7)
Si1 O1 . 1.6581(14)
Si1 Si13 . 2.3573(8)
Si1 Si11 . 2.3623(8)
Si1 Si12 . 2.3648(8)
Si2 O2 . 1.6387(15)
Si2 Si23 . 2.3443(8)
Si2 Si21 . 2.3612(8)
Si2 Si22 . 2.3670(8)
Si3 O3 . 1.6337(15)
Si3 Si31 . 2.3617(9)
Si3 Si32 . 2.3623(8)
Si3 Si33 . 2.3648(8)
Si11 C111 . 1.876(3)
Si11 C113 . 1.881(3)
Si11 C112 . 1.884(3)
Si12 C122 . 1.870(3)
Si12 C121 . 1.882(3)
Si12 C123 . 1.884(3)
Si13 C132 . 1.870(3)
Si13 C131 . 1.876(3)
Si13 C133 . 1.878(3)
Si21 C212 . 1.872(3)
Si21 C211 . 1.882(3)
Si21 C213 . 1.887(3)
Si22 C221 . 1.857(3)
Si22 C223 . 1.879(3)
Si22 C222 . 1.885(3)
Si23 C232 . 1.882(3)
Si23 C231 . 1.884(3)
Si23 C233 . 1.890(3)
Si31 C312 . 1.879(3)
Si31 C311 . 1.884(3)
Si31 C313 . 1.889(3)
Si32 C323 . 1.864(3)
Si32 C322 . 1.879(3)
Si32 C321 . 1.882(3)
Si33 C333 . 1.871(3)
Si33 C331 . 1.879(3)
Si33 C332 . 1.879(2)
Al1 O3 . 1.7107(14)
Al1 O2 . 1.7115(15)
Al1 O1 . 1.7459(15)
C111 H11A . 0.9800
C111 H11B . 0.9800
C111 H11C . 0.9800
C112 H11D . 0.9800
C112 H11E . 0.9800
C112 H11F . 0.9800
C113 H11G . 0.9800
C113 H11H . 0.9800
C113 H11I . 0.9800
C121 H12A . 0.9800
C121 H12B . 0.9800
C121 H12C . 0.9800
C122 H12D . 0.9800
C122 H12E . 0.9800
C122 H12F . 0.9800
C123 H12G . 0.9800
C123 H12H . 0.9800
C123 H12I . 0.9800
C131 H13A . 0.9800
C131 H13B . 0.9800
C131 H13C . 0.9800
C132 H13D . 0.9800
C132 H13E . 0.9800
C132 H13F . 0.9800
C133 H13G . 0.9800
C133 H13H . 0.9800
C133 H13I . 0.9800
C211 H21A . 0.9800
C211 H21B . 0.9800
C211 H21C . 0.9800
C212 H21D . 0.9800
C212 H21E . 0.9800
C212 H21F . 0.9800
C213 H21G . 0.9800
C213 H21H . 0.9800
C213 H21I . 0.9800
C221 H22A . 0.9800
C221 H22B . 0.9800
C221 H22C . 0.9800
C222 H22D . 0.9800
C222 H22E . 0.9800
C222 H22F . 0.9800
C223 H22G . 0.9800
C223 H22H . 0.9800
C223 H22I . 0.9800
C231 H23A . 0.9800
C231 H23B . 0.9800
C231 H23C . 0.9800
C232 H23D . 0.9800
C232 H23E . 0.9800
C232 H23F . 0.9800
C233 H23G . 0.9800
C233 H23H . 0.9800
C233 H23I . 0.9800
C311 H31A . 0.9800
C311 H31B . 0.9800
C311 H31C . 0.9800
C312 H31D . 0.9800
C312 H31E . 0.9800
C312 H31F . 0.9800
C313 H31G . 0.9800
C313 H31H . 0.9800
C313 H31I . 0.9800
C321 H32A . 0.9800
C321 H32B . 0.9800
C321 H32C . 0.9800
C322 H32D . 0.9800
C322 H32E . 0.9800
C322 H32F . 0.9800
C323 H32G . 0.9800
C323 H32H . 0.9800
C323 H32I . 0.9800
C331 H33A . 0.9800
C331 H33B . 0.9800
C331 H33C . 0.9800
C332 H33D . 0.9800
C332 H33E . 0.9800
C332 H33F . 0.9800
C333 H33G . 0.9800
C333 H33H . 0.9800
C333 H33I . 0.9800

loop_
_geom_torsion_atom_site_label_1
_geom_torsion_atom_site_label_2
_geom_torsion_atom_site_label_3
_geom_torsion_atom_site_label_4
_geom_torsion_site_symmetry_4
_geom_torsion
Si13 Si1 O1 Al1 . -22.36(19)
Si11 Si1 O1 Al1 . -145.50(15)
Si12 Si1 O1 Al1 . 97.37(17)
K1 Si1 O1 Al1 . 160.1(2)
Si13 Si1 O1 K1 . 177.54(4)
Si11 Si1 O1 K1 . 54.39(7)
Si12 Si1 O1 K1 . -62.73(6)
O3 Al1 O1 Si1 . 98.69(18)
O2 Al1 O1 Si1 . -35.5(2)
Cl1 Al1 O1 Si1 . -150.32(16)
K1 Al1 O1 Si1 . -159.9(2)
O3 Al1 O1 K1 . -101.38(8)
O2 Al1 O1 K1 . 124.41(7)
Cl1 Al1 O1 K1 . 9.61(6)
Si23 Si2 O2 Al1 . 118.7(2)
Si21 Si2 O2 Al1 . -2.4(3)
Si22 Si2 O2 Al1 . -119.5(2)
O3 Al1 O2 Si2 . 63.4(3)
O1 Al1 O2 Si2 . -162.4(2)
Cl1 Al1 O2 Si2 . -51.9(3)
K1 Al1 O2 Si2 . -109.9(2)
Si31 Si3 O3 Al1 . -62.1(3)
Si32 Si3 O3 Al1 . 179.4(2)
Si33 Si3 O3 Al1 . 54.6(3)
O2 Al1 O3 Si3 . -151.8(3)
O1 Al1 O3 Si3 . 73.8(3)
Cl1 Al1 O3 Si3 . -34.7(3)
K1 Al1 O3 Si3 . 22.7(3)
C111 Si11 C112 K1 . -114.26(11)
C113 Si11 C112 K1 . 130.39(12)
Si1 Si11 C112 K1 . 14.58(11)
C232 Si23 C231 K1 3_666 115.2(2)
C233 Si23 C231 K1 3_666 -129.0(2)
Si2 Si23 C231 K1 3_666 -3.3(2)
C312 Si31 C313 K1 . 110.5(2)
C311 Si31 C313 K1 . -134.0(2)
Si3 Si31 C313 K1 . -11.2(3)

_cod_database_fobs_code 2242923
